data_7226857
loop_
_publ_author_name
'Han, HongFei'
'Guo, Zhiqiang'
'Zhang, ShaoFeng'
'Li, Jie'
'Wei, Xuehong'

_publ_section_title
;
 Guanidinatoaluminum Complexes: Synthesis, Crystal Structures and
 Reactivities
;
_journal_name_full 'RSC Adv.'
_journal_paper_doi 10.1039/C6RA18367K
_journal_year 2016
_chemical_formula_sum 'C19 H32 Al N3'
_chemical_formula_weight 329.46
_chemical_name_systematic
; 
 ? 
;
_space_group_IT_number 2
_symmetry_cell_setting triclinic
_symmetry_space_group_name_Hall '-P 1'
_symmetry_space_group_name_H-M 'P -1'
_atom_sites_solution_hydrogens geom
_atom_sites_solution_primary direct
_atom_sites_solution_secondary difmap
_audit_creation_method SHELXL-97
_audit_update_record
;
2016-07-14 deposited with the CCDC.
2016-10-20 downloaded from the CCDC.
;
_cell_angle_alpha 67.169(5)
_cell_angle_beta 68.259(5)
_cell_angle_gamma 63.613(5)
_cell_formula_units_Z 2
_cell_length_a 9.9266(19)
_cell_length_b 10.066(2)
_cell_length_c 12.602(2)
_cell_measurement_reflns_used 4860
_cell_measurement_temperature 200(2)
_cell_measurement_theta_max 28.3275
_cell_measurement_theta_min 3.2982
_cell_volume 1009.3(3)
_computing_structure_refinement 'SHELXL-97 (Sheldrick, 1997)'
_computing_structure_solution 'SHELXS-97 (Sheldrick, 1990)'
_diffrn_ambient_temperature 200(2)
_diffrn_measured_fraction_theta_full 0.978
_diffrn_measured_fraction_theta_max 0.978
_diffrn_measurement_device_type 'Bruker SMART CCD area-detector'
_diffrn_measurement_method '\f and \w scans'
_diffrn_radiation_monochromator graphite
_diffrn_radiation_source 'fine-focus sealed tube'
_diffrn_radiation_type MoK\a
_diffrn_radiation_wavelength 0.71073
_diffrn_reflns_av_R_equivalents 0.0462
_diffrn_reflns_av_sigmaI/netI 0.0609
_diffrn_reflns_limit_h_max 11
_diffrn_reflns_limit_h_min -11
_diffrn_reflns_limit_k_max 9
_diffrn_reflns_limit_k_min -11
_diffrn_reflns_limit_l_max 14
_diffrn_reflns_limit_l_min -14
_diffrn_reflns_number 8176
_diffrn_reflns_theta_full 25.05
_diffrn_reflns_theta_max 25.05
_diffrn_reflns_theta_min 3.30
_exptl_absorpt_coefficient_mu 0.104
_exptl_absorpt_correction_T_max 0.9694
_exptl_absorpt_correction_T_min 0.9595
_exptl_absorpt_process_details sadabs
_exptl_crystal_colour colorless
_exptl_crystal_density_diffrn 1.084
_exptl_crystal_density_method 'not measured'
_exptl_crystal_description plate
_exptl_crystal_F_000 360
_exptl_crystal_size_max 0.40
_exptl_crystal_size_mid 0.35
_exptl_crystal_size_min 0.30
_refine_diff_density_max 0.554
_refine_diff_density_min -0.337
_refine_diff_density_rms 0.058
_refine_ls_extinction_coef 0.012(4)
_refine_ls_extinction_expression Fc^*^=kFc[1+0.001xFc^2^\l^3^/sin(2\q)]^-1/4^
_refine_ls_extinction_method SHELXL
_refine_ls_goodness_of_fit_ref 1.056
_refine_ls_hydrogen_treatment mixed
_refine_ls_matrix_type full
_refine_ls_number_parameters 213
_refine_ls_number_reflns 3483
_refine_ls_number_restraints 0
_refine_ls_restrained_S_all 1.056
_refine_ls_R_factor_all 0.0990
_refine_ls_R_factor_gt 0.0695
_refine_ls_shift/su_max 0.000
_refine_ls_shift/su_mean 0.000
_refine_ls_structure_factor_coef Fsqd
_refine_ls_weighting_details 'calc w=1/[\s^2^(Fo^2^)+(0.0739P)^2^+1.4195P] where P=(Fo^2^+2Fc^2^)/3'
_refine_ls_weighting_scheme calc
_refine_ls_wR_factor_gt 0.1744
_refine_ls_wR_factor_ref 0.1991
_reflns_number_gt 2523
_reflns_number_total 3483
_reflns_threshold_expression >2sigma(I)
_cod_data_source_file c6ra18367k2.cif
_cod_data_source_block 160512a-2_a
_cod_depositor_comments
;
The following automatic conversions were performed:

'_symmetry_cell_setting' value 'Triclinic' changed to 'triclinic'
according to
/usr/data/users/saulius/crontab/automatic-downloads/rss-feeds/RSC/lib/dictionaries/cif_core.dic
dictionary named 'cif_core.dic' version 2.4.2 from 2011-04-26.

Automatic conversion script
Id: cif_fix_values 4268 2015-11-12 08:31:59Z antanas 
;
_cod_original_sg_symbol_H-M P-1
_cod_database_code 7226857

loop_
_symmetry_equiv_pos_as_xyz
'x, y, z'
'-x, -y, -z'

loop_
_atom_site_label
_atom_site_type_symbol
_atom_site_fract_x
_atom_site_fract_y
_atom_site_fract_z
_atom_site_U_iso_or_equiv
_atom_site_adp_type
_atom_site_occupancy
_atom_site_symmetry_multiplicity
_atom_site_calc_flag
_atom_site_refinement_flags
N1 N 0.6246(3) 0.6424(3) 0.7349(3) 0.0348(7) Uani 1 1 d .
N2 N 0.8608(3) 0.4969(3) 0.7557(2) 0.0343(6) Uani 1 1 d .
N3 N 0.7258(3) 0.3898(3) 0.7051(3) 0.0355(7) Uani 1 1 d .
Al1 Al 0.75747(12) 0.70389(12) 0.77112(10) 0.0381(3) Uani 1 1 d .
C1 C 0.4572(4) 0.6748(4) 0.7630(3) 0.0372(8) Uani 1 1 d .
H1 H 0.4419 0.5822 0.7646 0.045 Uiso 1 1 calc R
C2 C 0.3840(4) 0.8085(4) 0.6711(3) 0.0494(10) Uani 1 1 d .
H2A H 0.4312 0.7845 0.5934 0.059 Uiso 1 1 calc R
H2B H 0.4051 0.8992 0.6643 0.059 Uiso 1 1 calc R
C3 C 0.2073(5) 0.8482(5) 0.7013(4) 0.0609(12) Uani 1 1 d .
H3A H 0.1623 0.9416 0.6413 0.073 Uiso 1 1 calc R
H3B H 0.1859 0.7624 0.6988 0.073 Uiso 1 1 calc R
C4 C 0.1321(5) 0.8758(5) 0.8225(4) 0.0593(11) Uani 1 1 d .
H4A H 0.1426 0.9693 0.8220 0.071 Uiso 1 1 calc R
H4B H 0.0202 0.8938 0.8418 0.071 Uiso 1 1 calc R
C5 C 0.2029(5) 0.7437(6) 0.9145(4) 0.0686(13) Uani 1 1 d .
H5A H 0.1827 0.6526 0.9209 0.082 Uiso 1 1 calc R
H5B H 0.1547 0.7680 0.9920 0.082 Uiso 1 1 calc R
C6 C 0.3786(5) 0.7056(5) 0.8849(3) 0.0597(11) Uani 1 1 d .
H6A H 0.3986 0.7927 0.8863 0.072 Uiso 1 1 calc R
H6B H 0.4233 0.6137 0.9459 0.072 Uiso 1 1 calc R
C7 C 0.7359(4) 0.5047(4) 0.7296(3) 0.0331(7) Uani 1 1 d .
C8 C 1.0168(4) 0.4025(4) 0.7231(3) 0.0325(7) Uani 1 1 d .
C9 C 1.0815(4) 0.3453(4) 0.6239(3) 0.0363(8) Uani 1 1 d .
H9 H 1.0181 0.3665 0.5741 0.044 Uiso 1 1 calc R
C10 C 1.2378(4) 0.2575(4) 0.5973(3) 0.0416(8) Uani 1 1 d .
H10 H 1.2803 0.2177 0.5302 0.050 Uiso 1 1 calc R
C11 C 1.3323(4) 0.2274(4) 0.6675(4) 0.0489(10) Uani 1 1 d .
H11 H 1.4396 0.1686 0.6484 0.059 Uiso 1 1 calc R
C12 C 1.2687(4) 0.2839(5) 0.7659(4) 0.0507(10) Uani 1 1 d .
H12 H 1.3327 0.2631 0.8150 0.061 Uiso 1 1 calc R
C13 C 1.1132(4) 0.3704(4) 0.7935(3) 0.0432(9) Uani 1 1 d .
H13 H 1.0714 0.4085 0.8615 0.052 Uiso 1 1 calc R
C14 C 0.6333(4) 0.4234(4) 0.6237(3) 0.0405(8) Uani 1 1 d .
H14A H 0.5921 0.5362 0.5893 0.049 Uiso 1 1 calc R
H14B H 0.5441 0.3886 0.6690 0.049 Uiso 1 1 calc R
C15 C 0.7251(5) 0.3464(4) 0.5243(4) 0.0500(10) Uani 1 1 d .
H15A H 0.8169 0.3759 0.4817 0.075 Uiso 1 1 calc R
H15B H 0.6606 0.3790 0.4695 0.075 Uiso 1 1 calc R
H15C H 0.7575 0.2344 0.5573 0.075 Uiso 1 1 calc R
C16 C 0.8023(4) 0.2278(4) 0.7626(3) 0.0404(8) Uani 1 1 d .
H16A H 0.8636 0.2219 0.8119 0.049 Uiso 1 1 calc R
H16B H 0.8748 0.1740 0.7010 0.049 Uiso 1 1 calc R
C17 C 0.6880(5) 0.1470(4) 0.8396(4) 0.0568(11) Uani 1 1 d .
H17A H 0.6113 0.2042 0.8970 0.085 Uiso 1 1 calc R
H17B H 0.7432 0.0424 0.8819 0.085 Uiso 1 1 calc R
H17C H 0.6355 0.1419 0.7897 0.085 Uiso 1 1 calc R
C18 C 0.8337(5) 0.8586(4) 0.6400(4) 0.0529(10) Uani 1 1 d .
H18A H 0.9001 0.8844 0.6643 0.079 Uiso 1 1 calc R
H18B H 0.7456 0.9514 0.6191 0.079 Uiso 1 1 calc R
H18C H 0.8933 0.8171 0.5710 0.079 Uiso 1 1 calc R
C19 C 0.7102(5) 0.7204(5) 0.9315(4) 0.0550(10) Uani 1 1 d .
H19A H 0.6661 0.6423 0.9886 0.083 Uiso 1 1 calc R
H19B H 0.6352 0.8231 0.9370 0.083 Uiso 1 1 calc R
H19C H 0.8054 0.7041 0.9492 0.083 Uiso 1 1 calc R

loop_
_atom_site_aniso_label
_atom_site_aniso_U_11
_atom_site_aniso_U_22
_atom_site_aniso_U_33
_atom_site_aniso_U_23
_atom_site_aniso_U_13
_atom_site_aniso_U_12
N1 0.0273(14) 0.0289(14) 0.0501(17) -0.0138(12) -0.0119(12) -0.0066(11)
N2 0.0301(15) 0.0333(14) 0.0428(16) -0.0144(12) -0.0112(12) -0.0083(12)
N3 0.0313(15) 0.0256(13) 0.0518(17) -0.0098(12) -0.0172(13) -0.0065(11)
Al1 0.0366(6) 0.0362(6) 0.0477(7) -0.0181(5) -0.0102(5) -0.0122(5)
C1 0.0301(18) 0.0308(17) 0.053(2) -0.0140(15) -0.0154(15) -0.0060(14)
C2 0.041(2) 0.049(2) 0.046(2) -0.0037(18) -0.0137(17) -0.0110(18)
C3 0.043(2) 0.067(3) 0.053(2) -0.002(2) -0.0196(19) -0.009(2)
C4 0.039(2) 0.058(3) 0.069(3) -0.021(2) -0.013(2) -0.0034(19)
C5 0.041(2) 0.088(3) 0.051(3) -0.007(2) -0.0043(19) -0.016(2)
C6 0.044(2) 0.071(3) 0.044(2) -0.005(2) -0.0138(18) -0.009(2)
C7 0.0307(18) 0.0315(16) 0.0391(18) -0.0092(14) -0.0110(14) -0.0108(14)
C8 0.0276(17) 0.0319(16) 0.0383(18) -0.0098(14) -0.0079(14) -0.0103(14)
C9 0.0356(19) 0.0362(18) 0.0393(19) -0.0100(15) -0.0112(15) -0.0129(15)
C10 0.037(2) 0.043(2) 0.044(2) -0.0164(16) -0.0037(16) -0.0146(16)
C11 0.0305(19) 0.051(2) 0.057(2) -0.0183(19) -0.0038(17) -0.0102(17)
C12 0.031(2) 0.064(2) 0.056(2) -0.014(2) -0.0180(17) -0.0109(18)
C13 0.038(2) 0.053(2) 0.041(2) -0.0164(17) -0.0090(16) -0.0146(17)
C14 0.039(2) 0.0351(18) 0.054(2) -0.0147(16) -0.0181(17) -0.0113(15)
C15 0.054(2) 0.045(2) 0.059(2) -0.0209(18) -0.0202(19) -0.0130(18)
C16 0.0370(19) 0.0305(17) 0.050(2) -0.0109(15) -0.0130(16) -0.0066(15)
C17 0.046(2) 0.038(2) 0.072(3) -0.0067(19) -0.007(2) -0.0155(18)
C18 0.058(3) 0.048(2) 0.063(3) -0.0180(19) -0.013(2) -0.026(2)
C19 0.060(3) 0.063(3) 0.056(2) -0.029(2) -0.007(2) -0.027(2)

loop_
_atom_type_symbol
_atom_type_description
_atom_type_scat_dispersion_real
_atom_type_scat_dispersion_imag
_atom_type_scat_source
C C 0.0033 0.0016 'International Tables Vol C Tables 4.2.6.8 and 6.1.1.4'
H H 0.0000 0.0000 'International Tables Vol C Tables 4.2.6.8 and 6.1.1.4'
N N 0.0061 0.0033 'International Tables Vol C Tables 4.2.6.8 and 6.1.1.4'
Al Al 0.0645 0.0514 'International Tables Vol C Tables 4.2.6.8 and 6.1.1.4'

loop_
_geom_angle_atom_site_label_1
_geom_angle_atom_site_label_2
_geom_angle_atom_site_label_3
_geom_angle
C7 N1 C1 125.3(3)
C7 N1 Al1 91.01(19)
C1 N1 Al1 136.5(2)
C7 N2 C8 127.6(3)
C7 N2 Al1 90.79(19)
C8 N2 Al1 135.0(2)
C7 N3 C16 121.0(3)
C7 N3 C14 121.3(3)
C16 N3 C14 117.7(3)
N2 Al1 N1 69.48(11)
N2 Al1 C19 114.42(16)
N1 Al1 C19 118.47(16)
N2 Al1 C18 115.10(15)
N1 Al1 C18 113.77(15)
C19 Al1 C18 116.94(17)
N1 C1 C2 111.2(3)
N1 C1 C6 110.5(3)
C2 C1 C6 109.9(3)
N1 C1 H1 108.4
C2 C1 H1 108.4
C6 C1 H1 108.4
C1 C2 C3 112.0(3)
C1 C2 H2A 109.2
C3 C2 H2A 109.2
C1 C2 H2B 109.2
C3 C2 H2B 109.2
H2A C2 H2B 107.9
C4 C3 C2 111.0(4)
C4 C3 H3A 109.4
C2 C3 H3A 109.4
C4 C3 H3B 109.4
C2 C3 H3B 109.4
H3A C3 H3B 108.0
C5 C4 C3 111.6(4)
C5 C4 H4A 109.3
C3 C4 H4A 109.3
C5 C4 H4B 109.3
C3 C4 H4B 109.3
H4A C4 H4B 108.0
C4 C5 C6 111.3(4)
C4 C5 H5A 109.4
C6 C5 H5A 109.4
C4 C5 H5B 109.4
C6 C5 H5B 109.4
H5A C5 H5B 108.0
C1 C6 C5 111.3(3)
C1 C6 H6A 109.4
C5 C6 H6A 109.4
C1 C6 H6B 109.4
C5 C6 H6B 109.4
H6A C6 H6B 108.0
N1 C7 N2 108.7(3)
N1 C7 N3 126.2(3)
N2 C7 N3 125.1(3)
C13 C8 C9 118.3(3)
C13 C8 N2 116.8(3)
C9 C8 N2 124.9(3)
C10 C9 C8 120.4(3)
C10 C9 H9 119.8
C8 C9 H9 119.8
C11 C10 C9 120.7(3)
C11 C10 H10 119.7
C9 C10 H10 119.7
C12 C11 C10 119.1(3)
C12 C11 H11 120.4
C10 C11 H11 120.4
C13 C12 C11 120.7(4)
C13 C12 H12 119.7
C11 C12 H12 119.7
C12 C13 C8 120.9(3)
C12 C13 H13 119.6
C8 C13 H13 119.6
N3 C14 C15 112.9(3)
N3 C14 H14A 109.0
C15 C14 H14A 109.0
N3 C14 H14B 109.0
C15 C14 H14B 109.0
H14A C14 H14B 107.8
C14 C15 H15A 109.5
C14 C15 H15B 109.5
H15A C15 H15B 109.5
C14 C15 H15C 109.5
H15A C15 H15C 109.5
H15B C15 H15C 109.5
N3 C16 C17 112.3(3)
N3 C16 H16A 109.1
C17 C16 H16A 109.1
N3 C16 H16B 109.1
C17 C16 H16B 109.1
H16A C16 H16B 107.9
C16 C17 H17A 109.5
C16 C17 H17B 109.5
H17A C17 H17B 109.5
C16 C17 H17C 109.5
H17A C17 H17C 109.5
H17B C17 H17C 109.5
Al1 C18 H18A 109.5
Al1 C18 H18B 109.5
H18A C18 H18B 109.5
Al1 C18 H18C 109.5
H18A C18 H18C 109.5
H18B C18 H18C 109.5
Al1 C19 H19A 109.5
Al1 C19 H19B 109.5
H19A C19 H19B 109.5
Al1 C19 H19C 109.5
H19A C19 H19C 109.5
H19B C19 H19C 109.5

loop_
_geom_bond_atom_site_label_1
_geom_bond_atom_site_label_2
_geom_bond_distance
N1 C7 1.342(4)
N1 C1 1.471(4)
N1 Al1 1.930(3)
N2 C7 1.360(4)
N2 C8 1.412(4)
N2 Al1 1.922(3)
N3 C7 1.359(4)
N3 C16 1.466(4)
N3 C14 1.471(4)
Al1 C19 1.955(4)
Al1 C18 1.963(4)
C1 C2 1.491(5)
C1 C6 1.527(5)
C1 H1 1.0000
C2 C3 1.544(5)
C2 H2A 0.9900
C2 H2B 0.9900
C3 C4 1.506(6)
C3 H3A 0.9900
C3 H3B 0.9900
C4 C5 1.477(6)
C4 H4A 0.9900
C4 H4B 0.9900
C5 C6 1.537(6)
C5 H5A 0.9900
C5 H5B 0.9900
C6 H6A 0.9900
C6 H6B 0.9900
C8 C13 1.393(5)
C8 C9 1.395(4)
C9 C10 1.388(5)
C9 H9 0.9500
C10 C11 1.382(5)
C10 H10 0.9500
C11 C12 1.381(5)
C11 H11 0.9500
C12 C13 1.380(5)
C12 H12 0.9500
C13 H13 0.9500
C14 C15 1.509(5)
C14 H14A 0.9900
C14 H14B 0.9900
C15 H15A 0.9800
C15 H15B 0.9800
C15 H15C 0.9800
C16 C17 1.510(5)
C16 H16A 0.9900
C16 H16B 0.9900
C17 H17A 0.9800
C17 H17B 0.9800
C17 H17C 0.9800
C18 H18A 0.9800
C18 H18B 0.9800
C18 H18C 0.9800
C19 H19A 0.9800
C19 H19B 0.9800
C19 H19C 0.9800
